data_4114552
loop_
_publ_author_name
'Claudio Palomo'
'Jesus M. Aizpurua'
'Ana Benito'
'Jos\'e Ignacio Miranda'
'Raluca M. Fratila'
'Carlos Matute'
'Maria Domercq'
'Federico Gago'
'Sonsoles Martin-Santamaria'
'Anthony Linden'

_publ_contact_author_address
; Departamento de Qu\'imica Org\'anica I
   Facultad de Qu\'imica
   Universidad del Pa\'is Vasco
   Apdo 1072
   E-20080 San Sebasti\'an
   Spain
;
_publ_contact_author_email alinden@oci.unizh.ch
_publ_contact_author_fax '41 1 635 6812'
_publ_contact_author_name 'Claudio Palomo'
_publ_contact_author_phone '41 1 635 4228'
_publ_section_title
;
 Development of a New Family of Conformationally Restricted Peptides as
 Potent Nucleators of \b-Turns. Design, Synthesis, Structure, and
 Biological Evaluation of a \b-Lactam Peptide Analogue of Melanostatin
;
_journal_name_full 'Journal of the American Chemical Society'
_journal_page_first 16243
_journal_page_last 16260
_journal_paper_doi 10.1021/ja038180a
_journal_volume 125
_journal_year 2003
_chemical_absolute_configuration syn
_chemical_formula_moiety 'C19 H32 N4 O5 '
_chemical_formula_sum 'C19 H32 N4 O5'
_chemical_formula_weight 396.48
_chemical_melting_point 458
_chemical_name_common ' ?'
_chemical_name_systematic
; (3R)-1-amidomethyl-3-isobutyl-3-[(2S)-1-(tert-butoxycarbonyl)-
pyrrolidin-2-yl-carbonylamino]azetidin-2-one
;
_space_group_IT_number 4
_symmetry_cell_setting monoclinic
_symmetry_Int_Tables_number 4
_symmetry_space_group_name_Hall 'P 2yb'
_symmetry_space_group_name_H-M 'P 1 21 1'
_atom_sites_solution_hydrogens geom
_atom_sites_solution_primary direct
_cell_angle_alpha 90.0
_cell_angle_beta 103.05(1)
_cell_angle_gamma 90.0
_cell_formula_units_Z 2
_cell_length_a 9.939(2)
_cell_length_b 9.160(2)
_cell_length_c 12.154(2)
_cell_measurement_reflns_used 25
_cell_measurement_temperature 173(1)
_cell_measurement_theta_max 12.9
_cell_measurement_theta_min 12.0
_cell_volume 1077.9(4)
_computing_cell_refinement 'MSC/AFC Diffractometer Control Software'
_computing_data_collection
;
MSC/AFC Diffractometer Control Software (Molecular Structure
Corporation, 1991)
;
_computing_data_reduction 'teXsan (Molecular Structure Corporation, 1999)'
_computing_molecular_graphics 'ORTEPII (Johnson, 1976)'
_computing_publication_material 'TEXCIF (Linden, 1999)'
_computing_structure_refinement teXsan
_computing_structure_solution 'SHELXS97 direct methods (Sheldrick, 1997)'
_diffrn_ambient_temperature 173(1)
_diffrn_detector 'scintillation counter'
_diffrn_measured_fraction_theta_full 0.998
_diffrn_measured_fraction_theta_max 0.998
_diffrn_measurement_device_type 'Rigaku AFC5R diffractometer'
_diffrn_measurement_method '\w--2\q scans'
_diffrn_radiation_monochromator graphite
_diffrn_radiation_source 'Rigaku RU200 rotating anode generator'
_diffrn_radiation_type 'Mo K\a'
_diffrn_radiation_wavelength 0.71073
_diffrn_reflns_av_R_equivalents 0.025
_diffrn_reflns_limit_h_max 12
_diffrn_reflns_limit_h_min 0
_diffrn_reflns_limit_k_max 11
_diffrn_reflns_limit_k_min 0
_diffrn_reflns_limit_l_max 15
_diffrn_reflns_limit_l_min -15
_diffrn_reflns_number 2774
_diffrn_reflns_theta_full 27.5
_diffrn_reflns_theta_max 27.5
_diffrn_reflns_theta_min 2.5
_diffrn_standards_decay_% 0
_diffrn_standards_interval_count 150
_diffrn_standards_number 3
_exptl_absorpt_coefficient_mu 0.0889
_exptl_absorpt_correction_type none
_exptl_crystal_colour colourless
_exptl_crystal_density_diffrn 1.221
_exptl_crystal_description prism
_exptl_crystal_F_000 428
_exptl_crystal_size_max 0.50
_exptl_crystal_size_mid 0.23
_exptl_crystal_size_min 0.18
_refine_diff_density_max 0.20
_refine_diff_density_min -0.22
_refine_ls_abs_structure_details ' ?'
_refine_ls_extinction_coef 0.0000010(2)
_refine_ls_extinction_method 'Zachariasen (1967)'
_refine_ls_goodness_of_fit_all 1.5380
_refine_ls_goodness_of_fit_ref 1.6140
_refine_ls_hydrogen_treatment noref
_refine_ls_matrix_type full
_refine_ls_number_constraints 0
_refine_ls_number_parameters 253
_refine_ls_number_reflns 2159
_refine_ls_number_restraints 0
_refine_ls_R_factor_all 0.0670
_refine_ls_R_factor_gt 0.0440
_refine_ls_shift/su_max 0.0002
_refine_ls_shift/su_mean 0.0000
_refine_ls_structure_factor_coef F
_refine_ls_weighting_details '1/[^2^(F~o~) + (0.005F~o~)^2^]'
_refine_ls_weighting_scheme calc
_refine_ls_wR_factor_all 0.0416
_refine_ls_wR_factor_gt 0.0392
_refine_ls_wR_factor_ref 0.0392
_reflns_number_gt 2159
_reflns_number_total 2625
_reflns_threshold_expression 'I > 2\s(I)'
_cod_data_source_file ja038180asi20030828_065724_3.cif
_cod_data_source_block 32
_cod_original_formula_sum 'C19 H32 N4 O5 '
_cod_database_code 4114552

loop_
_symmetry_equiv_pos_as_xyz
'+x,  +y,  +z'
'-x, 1/2+y,  -z'

loop_
_atom_site_label
_atom_site_fract_x
_atom_site_fract_y
_atom_site_fract_z
_atom_site_U_iso_or_equiv
_atom_site_adp_type
_atom_site_occupancy
_atom_site_calc_flag
_atom_site_calc_attached_atom
_atom_site_type_symbol
O2 0.2786(2) 1.09720 0.7595(2) 0.0359(8) Uani 1 d ? O
O5 0.5029(3) 0.6713(4) 1.0051(2) 0.0368(7) Uani 1 d ? O
O9 0.4627(2) 0.5907(3) 0.7423(2) 0.0336(8) Uani 1 d ? O
O15 0.4029(2) 0.4665(4) 0.4028(2) 0.0369(8) Uani 1 d ? O
O16 0.2762(2) 0.4137(4) 0.5333(2) 0.0387(8) Uani 1 d ? O
N1 0.4032(3) 0.8956(4) 0.7383(2) 0.034(1) Uani 1 d ? n
N4 0.2876(3) 0.7421(4) 0.8926(2) 0.0246(8) Uani 1 d ? n
N8 0.3655(2) 0.4143(4) 0.8298(2) 0.0233(8) Uani 1 d ? n
N14 0.5031(2) 0.3892(4) 0.5793(2) 0.0259(8) Uani 1 d ? n
C2 0.3192(3) 0.9720(4) 0.7871(3) 0.027(1) Uani 1 d ? C
C3 0.2763(3) 0.8996(4) 0.8870(3) 0.029(1) Uani 1 d ? C
C5 0.3915(3) 0.6501(4) 0.9431(2) 0.025(1) Uani 1 d ? C
C6 0.3053(3) 0.5136(4) 0.8975(2) 0.023(1) Uani 1 d ? C
C7 0.1991(3) 0.6269(4) 0.8307(2) 0.0264(9) Uani 1 d ? C
C9 0.4390(3) 0.4611(4) 0.7558(2) 0.0239(9) Uani 1 d ? C
C10 0.4951(3) 0.3396(4) 0.6927(2) 0.026(1) Uani 1 d ? C
C11 0.6451(3) 0.3031(5) 0.7473(3) 0.037(1) Uani 1 d ? C
C12 0.7286(3) 0.4052(5) 0.6888(3) 0.039(1) Uani 1 d ? C
C13 0.6447(3) 0.4092(5) 0.5670(3) 0.036(1) Uani 1 d ? C
C15 0.3952(3) 0.4266(4) 0.4973(2) 0.028(1) Uani 1 d ? C
C17 0.1412(3) 0.4095(5) 0.4552(3) 0.033(1) Uani 1 d ? C
C18 0.1131(5) 0.5437(7) 0.3830(5) 0.099(3) Uani 1 d ? C
C19 0.0434(3) 0.3969(7) 0.5329(3) 0.058(2) Uani 1 d ? C
C20 0.1360(5) 0.2735(7) 0.3846(4) 0.077(2) Uani 1 d ? C
C21 0.2643(3) 0.4349(4) 0.9962(2) 0.0249(9) Uani 1 d ? C
C22 0.1803(3) 0.2930(4) 0.9700(3) 0.029(1) Uani 1 d ? C
C23 0.1610(4) 0.2271(5) 1.0798(3) 0.051(2) Uani 1 d ? C
C24 0.0425(4) 0.3139(5) 0.8872(3) 0.049(1) Uani 1 d ? C
H8 0.353 0.312 0.838 0.028 Uiso 1 calc N8 H
H10 0.439 0.255 0.688 0.031 Uiso 1 calc C10 H
H11 0.433 0.935 0.676 0.041 Uiso 1 calc N1 H
H12 0.433 0.801 0.766 0.041 Uiso 1 calc N1 H
H21 0.347 0.412 1.050 0.030 Uiso 1 calc C21 H
H22 0.211 0.501 1.029 0.030 Uiso 1 calc C21 H
H31 0.333 0.938 0.954 0.035 Uiso 1 calc C3 H
H32 0.183 0.924 0.883 0.035 Uiso 1 calc C3 H
H71 0.192 0.627 0.751 0.032 Uiso 1 calc C7 H
H72 0.109 0.622 0.846 0.032 Uiso 1 calc C7 H
H111 0.665 0.204 0.735 0.044 Uiso 1 calc C11 H
H112 0.664 0.321 0.826 0.044 Uiso 1 calc C11 H
H121 0.819 0.367 0.693 0.047 Uiso 1 calc C12 H
H122 0.736 0.500 0.722 0.047 Uiso 1 calc C12 H
H131 0.671 0.333 0.524 0.043 Uiso 1 calc C13 H
H132 0.655 0.500 0.532 0.043 Uiso 1 calc C13 H
H181 0.162 0.538 0.324 0.119 Uiso 1 calc C18 H
H182 0.143 0.628 0.428 0.119 Uiso 1 calc C18 H
H183 0.017 0.551 0.351 0.119 Uiso 1 calc C18 H
H191 -0.049 0.400 0.490 0.070 Uiso 1 calc C19 H
H192 0.059 0.475 0.585 0.070 Uiso 1 calc C19 H
H193 0.059 0.307 0.573 0.070 Uiso 1 calc C19 H
H201 0.202 0.281 0.339 0.093 Uiso 1 calc C20 H
H202 0.157 0.191 0.433 0.093 Uiso 1 calc C20 H
H203 0.046 0.263 0.338 0.093 Uiso 1 calc C20 H
H221 0.233 0.226 0.937 0.035 Uiso 1 calc C22 H
H231 0.112 0.294 1.116 0.062 Uiso 1 calc C23 H
H232 0.110 0.139 1.064 0.062 Uiso 1 calc C23 H
H233 0.249 0.207 1.128 0.062 Uiso 1 calc C23 H
H241 0.058 0.350 0.818 0.059 Uiso 1 calc C24 H
H242 -0.012 0.382 0.918 0.059 Uiso 1 calc C24 H
H243 -0.004 0.223 0.875 0.059 Uiso 1 calc C24 H

loop_
_atom_site_aniso_label
_atom_site_aniso_U_11
_atom_site_aniso_U_22
_atom_site_aniso_U_33
_atom_site_aniso_U_23
_atom_site_aniso_U_13
_atom_site_aniso_U_12
_atom_site_aniso_type_symbol
O2 0.046(1) 0.024(1) 0.040(1) 0.003(1) 0.014(1) 0.005(1) O
O5 0.034(1) 0.034(1) 0.038(1) -0.004(1) 0.0001(9) -0.007(1) O
O9 0.044(1) 0.025(1) 0.040(1) 0.000(1) 0.027(1) 0.001(1) O
O15 0.032(1) 0.054(2) 0.027(1) 0.007(1) 0.011(1) 0.005(1) O
O16 0.022(1) 0.067(2) 0.028(1) -0.004(1) 0.0080(9) 0.000(1) O
N1 0.048(2) 0.027(2) 0.034(1) 0.005(1) 0.023(1) 0.004(1) n
N4 0.028(1) 0.020(1) 0.029(1) -0.003(1) 0.011(1) 0.002(1) n
N8 0.028(1) 0.017(1) 0.026(1) 0.000(1) 0.011(1) 0.002(1) n
N14 0.025(1) 0.034(2) 0.022(1) -0.002(1) 0.011(1) 0.002(1) n
C2 0.029(2) 0.023(2) 0.030(2) -0.002(1) 0.006(1) -0.002(1) C
C3 0.036(2) 0.020(2) 0.035(2) 0.001(1) 0.015(1) 0.004(2) C
C5 0.028(2) 0.025(2) 0.024(1) -0.001(1) 0.011(1) -0.003(1) C
C6 0.024(2) 0.024(2) 0.022(1) 0.000(1) 0.008(1) 0.001(1) C
C7 0.027(2) 0.024(2) 0.028(1) 0.002(1) 0.008(1) 0.001(1) C
C9 0.023(1) 0.026(2) 0.024(1) 0.001(1) 0.005(1) 0.005(1) C
C10 0.031(2) 0.025(2) 0.024(1) 0.000(1) 0.011(1) 0.001(1) C
C11 0.040(2) 0.043(2) 0.029(2) 0.002(2) 0.010(1) 0.015(2) C
C12 0.027(2) 0.054(2) 0.036(2) -0.006(2) 0.006(1) 0.003(2) C
C13 0.025(2) 0.051(2) 0.033(2) 0.001(2) 0.011(1) 0.003(2) C
C15 0.028(2) 0.030(2) 0.028(1) -0.007(1) 0.011(1) 0.006(1) C
C17 0.024(2) 0.034(2) 0.040(2) 0.000(2) 0.005(1) -0.003(2) C
C18 0.028(2) 0.088(4) 0.176(6) 0.078(4) 0.008(3) 0.006(3) C
C19 0.025(2) 0.096(4) 0.057(2) -0.015(3) 0.015(2) -0.013(2) C
C20 0.053(3) 0.096(4) 0.088(4) -0.055(3) 0.027(3) -0.028(3) C
C21 0.025(1) 0.026(2) 0.025(1) 0.001(1) 0.008(1) 0.001(1) C
C22 0.029(2) 0.025(2) 0.036(2) 0.001(1) 0.013(1) -0.001(1) C
C23 0.057(3) 0.048(3) 0.054(2) 0.010(2) 0.023(2) -0.017(2) C
C24 0.039(2) 0.042(2) 0.063(2) -0.001(2) 0.003(2) -0.010(2) C

loop_
_atom_type_symbol
_atom_type_description
_atom_type_number_in_cell
_atom_type_scat_dispersion_real
_atom_type_scat_dispersion_imag
_atom_type_scat_source
C C 38 0.0030 0.0020
; International Tables for Crystallography (1992).
Vol. C, Tables 4.2.6.8 and 6.1.1.1
;
H H 64 0.0000 0.0000
; International Tables for Crystallography (1992).
Vol. C, Table 6.1.1.2
;
N N 8 0.0060 0.0030
; International Tables for Crystallography (1992).
Vol. C, Tables 4.2.6.8 and 6.1.1.1
;
O O 10 0.0110 0.0060
; International Tables for Crystallography (1992).
Vol. C, Tables 4.2.6.8 and 6.1.1.1
;

loop_
_geom_angle_atom_site_label_1
_geom_angle_atom_site_label_2
_geom_angle_atom_site_label_3
_geom_angle
_geom_angle_publ_flag
C15 O16 C17 122.3(2) yes
C3 N4 C5 132.7(3) yes
C3 N4 C7 131.4(3) yes
C5 N4 C7 95.3(2) yes
C6 N8 C9 122.4(3) yes
C10 N14 C13 113.1(2) yes
C10 N14 C15 125.1(2) yes
C13 N14 C15 121.5(2) yes
O2 C2 N1 124.5(3) yes
O2 C2 C3 119.1(3) yes
N1 C2 C3 116.4(3) yes
N4 C3 C2 116.0(3) yes
O5 C5 N4 132.5(3) yes
O5 C5 C6 135.3(3) yes
N4 C5 C6 92.0(2) yes
N8 C6 C5 116.5(2) yes
N8 C6 C7 116.0(2) yes
N8 C6 C21 111.6(3) yes
C5 C6 C7 84.5(2) yes
C5 C6 C21 108.9(2) yes
C7 C6 C21 116.8(2) yes
N4 C7 C6 87.4(2) yes
O9 C9 N8 123.0(3) yes
O9 C9 C10 122.3(3) yes
N8 C9 C10 114.6(3) yes
N14 C10 C9 110.4(2) yes
N14 C10 C11 102.7(2) yes
C9 C10 C11 111.9(3) yes
C10 C11 C12 104.1(3) yes
C11 C12 C13 103.4(3) yes
N14 C13 C12 103.0(2) yes
O15 C15 O16 125.0(3) yes
O15 C15 N14 124.5(3) yes
O16 C15 N14 110.5(2) yes
O16 C17 C18 112.4(3) yes
O16 C17 C19 102.9(2) yes
O16 C17 C20 107.5(3) yes
C18 C17 C19 111.7(4) yes
C18 C17 C20 111.5(4) yes
C19 C17 C20 110.5(4) yes
C6 C21 C22 117.6(2) yes
C21 C22 C23 108.9(3) yes
C21 C22 C24 113.4(3) yes
C23 C22 C24 111.0(3) yes
C2 N1 H11 120.0 no
C2 N1 H12 120.0 no
H11 N1 H12 120.0 no
C6 N8 H8 118.8 no
C9 N8 H8 118.8 no
N4 C3 H31 107.8 no
N4 C3 H32 107.8 no
C2 C3 H31 107.8 no
C2 C3 H32 107.8 no
H31 C3 H32 109.5 no
N4 C7 H71 114.7 no
N4 C7 H72 114.7 no
C6 C7 H71 114.7 no
C6 C7 H72 114.7 no
H71 C7 H72 109.5 no
N14 C10 H10 110.5 no
C9 C10 H10 110.5 no
C11 C10 H10 110.5 no
C10 C11 H111 110.8 no
C10 C11 H112 110.8 no
C12 C11 H111 110.8 no
C12 C11 H112 110.8 no
H111 C11 H112 109.5 no
C11 C12 H121 111.0 no
C11 C12 H122 111.0 no
C13 C12 H121 111.0 no
C13 C12 H122 111.0 no
H121 C12 H122 109.5 no
N14 C13 H131 111.1 no
N14 C13 H132 111.1 no
C12 C13 H131 111.1 no
C12 C13 H132 111.1 no
H131 C13 H132 109.5 no
C17 C18 H181 109.5 no
C17 C18 H182 109.5 no
C17 C18 H183 109.5 no
H181 C18 H182 109.5 no
H181 C18 H183 109.5 no
H182 C18 H183 109.5 no
C17 C19 H191 109.5 no
C17 C19 H192 109.5 no
C17 C19 H193 109.5 no
H191 C19 H192 109.5 no
H191 C19 H193 109.5 no
H192 C19 H193 109.5 no
C17 C20 H201 109.5 no
C17 C20 H202 109.5 no
C17 C20 H203 109.5 no
H201 C20 H202 109.5 no
H201 C20 H203 109.5 no
H202 C20 H203 109.5 no
C6 C21 H21 107.4 no
C6 C21 H22 107.4 no
C22 C21 H21 107.4 no
C22 C21 H22 107.4 no
H21 C21 H22 109.5 no
C21 C22 H221 107.8 no
C23 C22 H221 107.8 no
C24 C22 H221 107.8 no
C22 C23 H231 109.5 no
C22 C23 H232 109.5 no
C22 C23 H233 109.5 no
H231 C23 H232 109.5 no
H231 C23 H233 109.5 no
H232 C23 H233 109.5 no
C22 C24 H241 109.5 no
C22 C24 H242 109.5 no
C22 C24 H243 109.5 no
H241 C24 H242 109.5 no
H241 C24 H243 109.5 no
H242 C24 H243 109.5 no

loop_
_geom_bond_atom_site_label_1
_geom_bond_atom_site_label_2
_geom_bond_distance
_geom_bond_publ_flag
O2 C2 1.237(4) yes
O5 C5 1.205(4) yes
O9 C9 1.228(4) yes
O15 C15 1.224(3) yes
O16 C15 1.355(3) yes
O16 C17 1.459(3) yes
N1 C2 1.328(4) yes
N4 C3 1.448(4) yes
N4 C5 1.367(4) yes
N4 C7 1.467(4) yes
N8 C6 1.445(4) yes
N8 C9 1.350(4) yes
N14 C10 1.471(3) yes
N14 C13 1.460(4) yes
N14 C15 1.334(4) yes
C2 C3 1.526(4) yes
C5 C6 1.546(4) yes
C6 C7 1.569(4) yes
C6 C21 1.531(4) yes
C9 C10 1.526(4) yes
C10 C11 1.526(4) yes
C11 C12 1.528(5) yes
C12 C13 1.527(4) yes
C17 C18 1.500(6) yes
C17 C19 1.505(4) yes
C17 C20 1.507(6) yes
C21 C22 1.539(4) yes
C22 C23 1.516(4) yes
C22 C24 1.517(4) yes
N1 H11 0.950 no
N1 H12 0.950 no
N8 H8 0.950 no
C3 H31 0.950 no
C3 H32 0.950 no
C7 H71 0.950 no
C7 H72 0.950 no
C10 H10 0.950 no
C11 H111 0.950 no
C11 H112 0.950 no
C12 H121 0.950 no
C12 H122 0.950 no
C13 H131 0.950 no
C13 H132 0.950 no
C18 H181 0.950 no
C18 H182 0.950 no
C18 H183 0.950 no
C19 H191 0.950 no
C19 H192 0.950 no
C19 H193 0.950 no
C20 H201 0.950 no
C20 H202 0.950 no
C20 H203 0.950 no
C21 H21 0.950 no
C21 H22 0.950 no
C22 H221 0.950 no
C23 H231 0.950 no
C23 H232 0.950 no
C23 H233 0.950 no
C24 H241 0.950 no
C24 H242 0.950 no
C24 H243 0.950 no

loop_
_geom_hbond_atom_site_label_D
_geom_hbond_atom_site_label_H
_geom_hbond_atom_site_label_A
_geom_hbond_distance_DH
_geom_hbond_distance_HA
_geom_hbond_distance_DA
_geom_hbond_angle_DHA
_geom_hbond_site_symmetry_A
_geom_hbond_publ_flag
N1 H11 O15 0.95 2.08 2.926(3) 147 2_656 yes
N1 H12 O9 0.95 1.98 2.853(4) 152 . yes
N8 H8 O2 0.95 2.24 3.095(3) 149 1_545 yes
N8 H8 O5 0.95 2.48 3.084(4) 122 2_647 yes

loop_
_geom_torsion_atom_site_label_1
_geom_torsion_atom_site_label_2
_geom_torsion_atom_site_label_3
_geom_torsion_atom_site_label_4
_geom_torsion
_geom_torsion_publ_flag
O2 C2 C3 N4 160.7(3) no
O5 C5 N4 C3 5.9(6) no
O5 C5 N4 C7 177.3(3) no
O5 C5 C6 N8 -61.6(5) no
O5 C5 C6 C7 -178.0(4) no
O5 C5 C6 C21 65.6(4) no
O9 C9 N8 C6 1.6(4) no
O9 C9 C10 N14 -33.2(4) no
O9 C9 C10 C11 80.6(4) no
O15 C15 O16 C17 16.3(5) no
O15 C15 N14 C10 -179.3(3) no
O15 C15 N14 C13 7.3(5) no
O16 C15 N14 C10 0.5(4) no
O16 C15 N14 C13 -172.9(3) no
N1 C2 C3 N4 -21.7(4) no
N4 C5 C6 N8 122.8(3) no
N4 C5 C6 C7 6.5(2) no
N4 C5 C6 C21 -109.9(3) no
N4 C7 C6 N8 -122.9(3) no
N4 C7 C6 C5 -6.0(2) no
N4 C7 C6 C21 102.4(3) no
N8 C6 C21 C22 -48.6(3) no
N8 C9 C10 N14 148.9(2) no
N8 C9 C10 C11 -97.3(3) no
N14 C10 C11 C12 28.7(3) no
N14 C13 C12 C11 30.8(4) no
N14 C15 O16 C17 -163.5(3) no
C2 C3 N4 C5 90.7(4) no
C2 C3 N4 C7 -77.8(4) no
C3 N4 C5 C6 -178.3(3) no
C3 N4 C7 C6 178.4(3) no
C5 N4 C7 C6 6.8(2) no
C5 C6 N8 C9 -37.9(4) no
C5 C6 C21 C22 -178.5(2) no
C6 N8 C9 C10 179.6(2) no
C6 C5 N4 C7 -6.9(2) no
C6 C21 C22 C23 175.5(3) no
C6 C21 C22 C24 -60.4(3) no
C7 C6 N8 C9 59.2(4) no
C7 C6 C21 C22 88.1(3) no
C9 N8 C6 C21 -163.8(2) no
C9 C10 N14 C13 109.9(3) no
C9 C10 N14 C15 -64.0(4) no
C9 C10 C11 C12 -89.7(3) no
C10 N14 C13 C12 -13.4(4) no
C10 C11 C12 C13 -37.4(3) no
C11 C10 N14 C13 -9.6(4) no
C11 C10 N14 C15 176.5(3) no
C12 C13 N14 C15 160.7(3) no
C15 O16 C17 C18 -58.9(5) no
C15 O16 C17 C19 -179.2(4) no
C15 O16 C17 C20 64.1(4) no
